data_4504473
loop_
_publ_author_name
'Jana, Atish Dipankar'
'Manna, Subal Chandra'
'Rosair, Georgina M.'
'Drew, Michael G. B.'
'Mostafa, Golam'
'Ray Chaudhuri, Nirmalendu'

_publ_section_title
;
 4,4&#x2018;-Dipyridyl-N,N&#x2018;-dioxide Complexes of
 Metal-Thiocyanate/Selenocyanate:&#x00A0; \p-Stacked Molecular Rods as
 Three-Dimensional Support for Two-Dimensional Polymeric Sheets and
 Intra/Interchain S&#x00B7;&#x00B7;&#x00B7;S Interaction Dependent
 Architecture of the (8) Synthon Driven Assembly of One-Dimensional
 Polymeric Chains
;
_journal_issue 7
_journal_name_full 'Crystal Growth &amp; Design'
_journal_page_first 1365
_journal_paper_doi 10.1021/cg060762r
_journal_volume 7
_journal_year 2007
_chemical_formula_moiety 'C22 H16 Co N6 O4 S2, 2(C5 H4 N O)'
_chemical_formula_sum 'C32 H24 Co N8 O6 S2'
_chemical_formula_weight 739.64
_chemical_name_systematic
; 
 ? 
;
_space_group_IT_number 14
_symmetry_cell_setting monoclinic
_symmetry_space_group_name_Hall '-P 2yn'
_symmetry_space_group_name_H-M 'P 1 21/n 1'
_atom_sites_solution_hydrogens geom
_atom_sites_solution_primary direct
_atom_sites_solution_secondary difmap
_audit_creation_method SHELXL-97
_cell_angle_alpha 90.00
_cell_angle_beta 99.075(2)
_cell_angle_gamma 90.00
_cell_formula_units_Z 2
_cell_length_a 6.3084(3)
_cell_length_b 13.7082(6)
_cell_length_c 18.1822(8)
_cell_measurement_reflns_used 7570
_cell_measurement_temperature 100(2)
_cell_measurement_theta_max 36.01
_cell_measurement_theta_min 2.97
_cell_volume 1552.66(12)
_computing_cell_refinement 'Bruker SMART'
_computing_data_collection 'Bruker SMART'
_computing_data_reduction 'Bruker SAINT'
_computing_molecular_graphics 'Bruker SHELXTL'
_computing_publication_material 'Bruker SHELXTL'
_computing_structure_refinement 'SHELXL-97 (Sheldrick, 1997)'
_computing_structure_solution 'SHELXS-97 (Sheldrick, 1990)'
_diffrn_ambient_temperature 100(2)
_diffrn_measured_fraction_theta_full 0.999
_diffrn_measured_fraction_theta_max 0.953
_diffrn_measurement_device_type 'CCD area detector'
_diffrn_measurement_method 'phi and omega scans'
_diffrn_radiation_monochromator graphite
_diffrn_radiation_source 'fine-focus sealed tube'
_diffrn_radiation_type MoK\a
_diffrn_radiation_wavelength 0.71073
_diffrn_reflns_av_R_equivalents 0.0253
_diffrn_reflns_av_sigmaI/netI 0.0220
_diffrn_reflns_limit_h_max 10
_diffrn_reflns_limit_h_min -9
_diffrn_reflns_limit_k_max 22
_diffrn_reflns_limit_k_min -21
_diffrn_reflns_limit_l_max 24
_diffrn_reflns_limit_l_min -30
_diffrn_reflns_number 63629
_diffrn_reflns_theta_full 25.00
_diffrn_reflns_theta_max 36.41
_diffrn_reflns_theta_min 2.71
_diffrn_standards_decay_% 0
_diffrn_standards_interval_count 0
_diffrn_standards_interval_time 0
_diffrn_standards_number 0
_exptl_absorpt_coefficient_mu 0.748
_exptl_absorpt_correction_T_max 0.836
_exptl_absorpt_correction_T_min 0.748
_exptl_absorpt_correction_type multi-scan
_exptl_absorpt_process_details 'Bruker, SADABS'
_exptl_crystal_colour red
_exptl_crystal_density_diffrn 1.582
_exptl_crystal_density_method 'not measured'
_exptl_crystal_description block
_exptl_crystal_F_000 758
_exptl_crystal_size_max 0.40
_exptl_crystal_size_mid 0.28
_exptl_crystal_size_min 0.24
_refine_diff_density_max 1.096
_refine_diff_density_min -0.356
_refine_diff_density_rms 0.077
_refine_ls_extinction_method none
_refine_ls_goodness_of_fit_ref 1.102
_refine_ls_hydrogen_treatment constr
_refine_ls_matrix_type full
_refine_ls_number_parameters 223
_refine_ls_number_reflns 7218
_refine_ls_number_restraints 0
_refine_ls_restrained_S_all 1.102
_refine_ls_R_factor_all 0.0409
_refine_ls_R_factor_gt 0.0319
_refine_ls_shift/su_max 0.002
_refine_ls_shift/su_mean 0.000
_refine_ls_structure_factor_coef Fsqd
_refine_ls_weighting_details 'calc w=1/[\s^2^(Fo^2^)+(0.0507P)^2^+0.2516P] where P=(Fo^2^+2Fc^2^)/3'
_refine_ls_weighting_scheme calc
_refine_ls_wR_factor_gt 0.0871
_refine_ls_wR_factor_ref 0.0902
_reflns_number_gt 5958
_reflns_number_total 7218
_reflns_threshold_expression >2sigma(I)
_cod_data_source_file complex1.cg060762r.cif
_cod_data_source_block x80270
_cod_depositor_comments
;
The following automatic conversions were performed:

'_symmetry_cell_setting' value 'Monoclinic' changed to 'monoclinic'
according to /home/saulius/struct/CIF-dictionaries/cif_core.dic
dictionary named 'cif_core.dic' version 2.4.1 from 2010-06-29.

Automatic conversion script
Id: cif_fix_values 1715 2011-07-08 13:25:40Z adriana 
;
_cod_original_sg_symbol_H-M P2(1)/n
_cod_database_code 4504473

loop_
_symmetry_equiv_pos_as_xyz
'x, y, z'
'-x+1/2, y+1/2, -z+1/2'
'-x, -y, -z'
'x-1/2, -y-1/2, z-1/2'

loop_
_atom_site_label
_atom_site_type_symbol
_atom_site_fract_x
_atom_site_fract_y
_atom_site_fract_z
_atom_site_U_iso_or_equiv
_atom_site_adp_type
_atom_site_occupancy
_atom_site_symmetry_multiplicity
_atom_site_calc_flag
_atom_site_refinement_flags
Co1 Co 0.0000 1.0000 1.0000 0.00912(4) Uani 1 2 d S
C1 C 0.13843(15) 1.02073(7) 1.17953(5) 0.01459(15) Uani 1 1 d .
N1 N 0.10743(13) 1.00927(5) 1.11494(4) 0.01352(13) Uani 1 1 d .
S1 S 0.18620(5) 1.03557(2) 1.270238(13) 0.02463(7) Uani 1 1 d .
O1 O 0.17665(10) 0.86935(5) 0.99989(3) 0.01291(11) Uani 1 1 d .
N2 N 0.18354(11) 0.82967(5) 0.93339(4) 0.01114(12) Uani 1 1 d .
C3 C 0.01696(13) 0.77456(6) 0.90042(5) 0.01288(14) Uani 1 1 d .
H3 H -0.1036 0.7639 0.9248 0.015 Uiso 1 1 calc R
C4 C 0.02290(14) 0.73408(6) 0.83141(5) 0.01350(14) Uani 1 1 d .
H4 H -0.0933 0.6947 0.8089 0.016 Uiso 1 1 calc R
C5 C 0.19772(13) 0.75008(6) 0.79392(4) 0.01184(14) Uani 1 1 d .
C6 C 0.36641(14) 0.80692(7) 0.83071(5) 0.01422(15) Uani 1 1 d .
H6 H 0.4886 0.8191 0.8075 0.017 Uiso 1 1 calc R
C7 C 0.35740(14) 0.84546(7) 0.90024(5) 0.01354(14) Uani 1 1 d .
H7 H 0.4738 0.8832 0.9248 0.016 Uiso 1 1 calc R
C8 C 0.20670(13) 0.70747(6) 0.71982(4) 0.01209(14) Uani 1 1 d .
C9 C 0.36854(14) 0.73195(7) 0.67843(5) 0.01520(15) Uani 1 1 d .
H9 H 0.4741 0.7787 0.6976 0.018 Uiso 1 1 calc R
C10 C 0.05395(14) 0.63948(7) 0.68774(5) 0.01522(15) Uani 1 1 d .
H10 H -0.0601 0.6214 0.7134 0.018 Uiso 1 1 calc R
C11 C -0.43312(14) 0.90171(7) 1.11929(5) 0.01449(15) Uani 1 1 d .
H11 H -0.5386 0.9475 1.0982 0.017 Uiso 1 1 calc R
N11 N -0.27211(12) 0.87754(6) 1.08217(4) 0.01232(13) Uani 1 1 d .
O11 O -0.26302(10) 0.91987(5) 1.01695(3) 0.01428(12) Uani 1 1 d .
C12 C -0.12282(14) 0.81071(7) 1.11027(5) 0.01476(15) Uani 1 1 d .
H12 H -0.0120 0.7932 1.0830 0.018 Uiso 1 1 calc R
N21 N 0.53198(13) 0.36363(6) 0.01886(5) 0.01764(15) Uani 1 1 d .
O21 O 0.35593(12) 0.31684(6) 0.02385(5) 0.02560(16) Uani 1 1 d .
C22 C 0.61535(15) 0.42899(7) 0.07246(5) 0.01791(16) Uani 1 1 d .
H22 H 0.5466 0.4380 0.1148 0.021 Uiso 1 1 calc R
C23 C 0.79722(15) 0.48209(7) 0.06621(5) 0.01671(16) Uani 1 1 d .
H23 H 0.8510 0.5272 0.1043 0.020 Uiso 1 1 calc R
C24 C 0.90458(14) 0.47078(7) 0.00476(5) 0.01327(14) Uani 1 1 d .
C25 C 0.81880(14) 0.40096(7) -0.04770(5) 0.01579(15) Uani 1 1 d .
H25 H 0.8882 0.3890 -0.0896 0.019 Uiso 1 1 calc R
C26 C 0.63616(15) 0.34908(7) -0.04025(6) 0.01861(17) Uani 1 1 d .
H26 H 0.5821 0.3023 -0.0771 0.022 Uiso 1 1 calc R

loop_
_atom_site_aniso_label
_atom_site_aniso_U_11
_atom_site_aniso_U_22
_atom_site_aniso_U_33
_atom_site_aniso_U_23
_atom_site_aniso_U_13
_atom_site_aniso_U_12
Co1 0.00942(7) 0.01093(8) 0.00722(7) 0.00014(5) 0.00198(5) 0.00003(5)
C1 0.0152(4) 0.0164(4) 0.0120(3) 0.0006(3) 0.0016(3) 0.0020(3)
N1 0.0139(3) 0.0151(3) 0.0115(3) 0.0005(2) 0.0018(2) 0.0013(2)
S1 0.03081(14) 0.03374(15) 0.00864(10) -0.00187(9) 0.00099(8) 0.00529(10)
O1 0.0165(3) 0.0150(3) 0.0075(2) -0.0017(2) 0.0026(2) 0.0027(2)
N2 0.0132(3) 0.0120(3) 0.0087(3) 0.0001(2) 0.0031(2) 0.0015(2)
C3 0.0132(3) 0.0141(4) 0.0119(3) -0.0011(3) 0.0039(3) -0.0011(3)
C4 0.0139(3) 0.0148(4) 0.0126(3) -0.0022(3) 0.0045(3) -0.0022(3)
C5 0.0128(3) 0.0126(3) 0.0105(3) -0.0006(3) 0.0031(2) 0.0004(3)
C6 0.0130(3) 0.0190(4) 0.0114(3) -0.0023(3) 0.0041(3) -0.0022(3)
C7 0.0129(3) 0.0166(4) 0.0116(3) -0.0016(3) 0.0034(3) -0.0020(3)
C8 0.0129(3) 0.0133(3) 0.0104(3) -0.0010(3) 0.0031(2) 0.0005(3)
C9 0.0163(4) 0.0166(4) 0.0138(3) -0.0041(3) 0.0058(3) -0.0040(3)
C10 0.0131(4) 0.0198(4) 0.0131(3) -0.0039(3) 0.0035(3) -0.0029(3)
C11 0.0121(3) 0.0180(4) 0.0136(3) 0.0036(3) 0.0029(3) 0.0016(3)
N11 0.0119(3) 0.0152(3) 0.0099(3) 0.0026(2) 0.0016(2) -0.0020(2)
O11 0.0137(3) 0.0193(3) 0.0097(2) 0.0056(2) 0.0014(2) -0.0033(2)
C12 0.0156(4) 0.0170(4) 0.0127(3) 0.0036(3) 0.0053(3) 0.0024(3)
N21 0.0136(3) 0.0146(3) 0.0247(4) 0.0065(3) 0.0029(3) -0.0005(3)
O21 0.0156(3) 0.0223(4) 0.0393(4) 0.0088(3) 0.0057(3) -0.0053(3)
C22 0.0158(4) 0.0186(4) 0.0204(4) 0.0042(3) 0.0058(3) 0.0011(3)
C23 0.0158(4) 0.0186(4) 0.0163(4) 0.0005(3) 0.0044(3) -0.0002(3)
C24 0.0130(3) 0.0130(3) 0.0139(3) 0.0020(3) 0.0023(3) 0.0007(3)
C25 0.0158(4) 0.0147(4) 0.0168(4) 0.0002(3) 0.0023(3) -0.0006(3)
C26 0.0174(4) 0.0162(4) 0.0216(4) 0.0001(3) 0.0013(3) -0.0023(3)

loop_
_atom_type_symbol
_atom_type_description
_atom_type_scat_dispersion_real
_atom_type_scat_dispersion_imag
_atom_type_scat_source
C C 0.0033 0.0016 'International Tables Vol C Tables 4.2.6.8 and 6.1.1.4'
H H 0.0000 0.0000 'International Tables Vol C Tables 4.2.6.8 and 6.1.1.4'
N N 0.0061 0.0033 'International Tables Vol C Tables 4.2.6.8 and 6.1.1.4'
O O 0.0106 0.0060 'International Tables Vol C Tables 4.2.6.8 and 6.1.1.4'
S S 0.1246 0.1234 'International Tables Vol C Tables 4.2.6.8 and 6.1.1.4'
Co Co 0.3494 0.9721 'International Tables Vol C Tables 4.2.6.8 and 6.1.1.4'

loop_
_geom_angle_atom_site_label_1
_geom_angle_atom_site_label_2
_geom_angle_atom_site_label_3
_geom_angle
_geom_angle_site_symmetry_1
_geom_angle_site_symmetry_3
O11 Co1 O11 180.00(3) . 3_577
O11 Co1 N1 88.59(3) . 3_577
O11 Co1 N1 91.41(3) 3_577 3_577
O11 Co1 N1 91.41(3) . .
O11 Co1 N1 88.59(3) 3_577 .
N1 Co1 N1 180.0 3_577 .
O11 Co1 O1 90.83(3) . 3_577
O11 Co1 O1 89.17(3) 3_577 3_577
N1 Co1 O1 87.98(3) 3_577 3_577
N1 Co1 O1 92.02(3) . 3_577
O11 Co1 O1 89.17(3) . .
O11 Co1 O1 90.83(3) 3_577 .
N1 Co1 O1 92.02(3) 3_577 .
N1 Co1 O1 87.98(3) . .
O1 Co1 O1 180.0 3_577 .
N1 C1 S1 178.90(9) . .
C1 N1 Co1 170.04(7) . .
N2 O1 Co1 116.12(5) . .
O1 N2 C7 119.00(7) . .
O1 N2 C3 119.67(7) . .
C7 N2 C3 121.33(7) . .
N2 C3 C4 119.79(7) . .
N2 C3 H3 120.1 . .
C4 C3 H3 120.1 . .
C3 C4 C5 121.08(8) . .
C3 C4 H4 119.5 . .
C5 C4 H4 119.5 . .
C6 C5 C4 116.83(7) . .
C6 C5 C8 121.32(7) . .
C4 C5 C8 121.84(8) . .
C7 C6 C5 120.84(8) . .
C7 C6 H6 119.6 . .
C5 C6 H6 119.6 . .
N2 C7 C6 120.11(8) . .
N2 C7 H7 119.9 . .
C6 C7 H7 119.9 . .
C10 C8 C9 116.59(7) . .
C10 C8 C5 121.34(7) . .
C9 C8 C5 122.07(8) . .
C12 C9 C8 121.10(8) 4_675 .
C12 C9 H9 119.5 4_675 .
C8 C9 H9 119.5 . .
C11 C10 C8 120.87(8) 4_675 .
C11 C10 H10 119.6 4_675 .
C8 C10 H10 119.6 . .
N11 C11 C10 120.51(8) . 4_576
N11 C11 H11 119.7 . .
C10 C11 H11 119.7 4_576 .
O11 N11 C11 118.80(7) . .
O11 N11 C12 120.42(7) . .
C11 N11 C12 120.78(7) . .
N11 O11 Co1 121.12(5) . .
N11 C12 C9 120.13(8) . 4_576
N11 C12 H12 119.9 . .
C9 C12 H12 119.9 4_576 .
O21 N21 C26 120.54(9) . .
O21 N21 C22 120.76(8) . .
C26 N21 C22 118.69(8) . .
N21 C22 C23 121.28(9) . .
N21 C22 H22 119.4 . .
C23 C22 H22 119.4 . .
C22 C23 C24 121.31(9) . .
C22 C23 H23 119.3 . .
C24 C23 H23 119.3 . .
C25 C24 C23 115.80(8) . .
C25 C24 C24 121.70(10) . 3_765
C23 C24 C24 122.50(10) . 3_765
C26 C25 C24 121.70(9) . .
C26 C25 H25 119.2 . .
C24 C25 H25 119.2 . .
N21 C26 C25 121.17(9) . .
N21 C26 H26 119.4 . .
C25 C26 H26 119.4 . .

loop_
_geom_bond_atom_site_label_1
_geom_bond_atom_site_label_2
_geom_bond_distance
_geom_bond_site_symmetry_2
Co1 O11 2.0533(6) .
Co1 O11 2.0533(6) 3_577
Co1 N1 2.0967(8) 3_577
Co1 N1 2.0967(8) .
Co1 O1 2.1095(6) 3_577
Co1 O1 2.1095(6) .
C1 N1 1.1704(11) .
C1 S1 1.6418(9) .
O1 N2 1.3327(9) .
N2 C7 1.3497(11) .
N2 C3 1.3549(11) .
C3 C4 1.3778(11) .
C3 H3 0.9500 .
C4 C5 1.4022(11) .
C4 H4 0.9500 .
C5 C6 1.4009(12) .
C5 C8 1.4778(11) .
C6 C7 1.3796(11) .
C6 H6 0.9500 .
C7 H7 0.9500 .
C8 C10 1.4001(12) .
C8 C9 1.4013(11) .
C9 C12 1.3790(11) 4_675
C9 H9 0.9500 .
C10 C11 1.3808(12) 4_675
C10 H10 0.9500 .
C11 N11 1.3466(11) .
C11 C10 1.3808(12) 4_576
C11 H11 0.9500 .
N11 O11 1.3295(9) .
N11 C12 1.3549(11) .
C12 C9 1.3790(11) 4_576
C12 H12 0.9500 .
N21 O21 1.2980(10) .
N21 C26 1.3601(13) .
N21 C22 1.3665(14) .
C22 C23 1.3785(13) .
C22 H22 0.9500 .
C23 C24 1.4035(12) .
C23 H23 0.9500 .
C24 C25 1.3985(13) .
C24 C24 1.4788(17) 3_765
C25 C26 1.3787(13) .
C25 H25 0.9500 .
C26 H26 0.9500 .

loop_
_geom_torsion_atom_site_label_1
_geom_torsion_atom_site_label_2
_geom_torsion_atom_site_label_3
_geom_torsion_atom_site_label_4
_geom_torsion
_geom_torsion_site_symmetry_1
_geom_torsion_site_symmetry_4
O11 Co1 O1 N2 -85.72(6) 3_577 .
N1 Co1 O1 N2 5.72(6) 3_577 .
N1 Co1 O1 N2 -174.28(6) . .
Co1 O1 N2 C7 98.61(8) . .
Co1 O1 N2 C3 -81.38(8) . .
O1 N2 C3 C4 179.49(7) . .
C7 N2 C3 C4 -0.49(13) . .
N2 C3 C4 C5 -0.94(13) . .
C3 C4 C5 C6 1.43(13) . .
C3 C4 C5 C8 -179.86(8) . .
C4 C5 C6 C7 -0.56(13) . .
C8 C5 C6 C7 -179.28(8) . .
O1 N2 C7 C6 -178.62(8) . .
C3 N2 C7 C6 1.36(13) . .
C5 C6 C7 N2 -0.81(14) . .
C6 C5 C8 C10 170.63(8) . .
C4 C5 C8 C10 -8.02(13) . .
C6 C5 C8 C9 -8.71(13) . .
C4 C5 C8 C9 172.63(8) . .
C10 C8 C9 C12 -1.16(13) . 4_675
C5 C8 C9 C12 178.21(8) . 4_675
C9 C8 C10 C11 1.00(13) . 4_675
C5 C8 C10 C11 -178.38(8) . 4_675
C10 C11 N11 O11 -178.94(8) 4_576 .
C10 C11 N11 C12 1.63(14) 4_576 .
C11 N11 O11 Co1 120.96(7) . .
C12 N11 O11 Co1 -59.61(10) . .
N1 Co1 O11 N11 164.01(6) 3_577 .
N1 Co1 O11 N11 -15.99(6) . .
O1 Co1 O11 N11 -108.04(6) 3_577 .
O1 Co1 O11 N11 71.96(6) . .
O11 N11 C12 C9 179.11(8) . 4_576
C11 N11 C12 C9 -1.46(14) . 4_576
O21 N21 C22 C23 -177.26(9) . .
C26 N21 C22 C23 2.20(14) . .
N21 C22 C23 C24 -0.32(15) . .
C22 C23 C24 C25 -1.74(14) . .
C22 C23 C24 C24 177.78(10) . 3_765
C23 C24 C25 C26 2.00(13) . .
C24 C24 C25 C26 -177.52(10) 3_765 .
O21 N21 C26 C25 177.52(9) . .
C22 N21 C26 C25 -1.94(14) . .
C24 C25 C26 N21 -0.20(15) . .
